data_7109399
loop_
_publ_author_name
'Jiang, Qibai'
'Wang, Zhaojin'
'Li, Yizhi'
'Yan, Hong'

_publ_section_title
;
 Heterolytic H2 splitting across a Ru--S bond leading to the replacement of
 S by O in the carborane-dithiolato ligand of a 15-electron Ru(III) complex
;
_journal_coden_ASTM CHCOFS
_journal_issue 52
_journal_name_full
;
 Chemical Communications (Cambridge, United Kingdom)
;
_journal_page_first 5880
_journal_page_last 5882
_journal_paper_doi 10.1039/c3cc42554a
_journal_volume 49
_journal_year 2013
_chemical_formula_sum 'C40 H51 B20 P2 Ru S3'
_chemical_formula_weight 1007.23
_space_group_IT_number 14
_symmetry_cell_setting monoclinic
_symmetry_space_group_name_Hall '-P 2ybc'
_symmetry_space_group_name_H-M 'P 1 21/c 1'
_atom_sites_solution_hydrogens geom
_atom_sites_solution_primary direct
_atom_sites_solution_secondary difmap
_audit_creation_method SHELXL-97
_cell_angle_alpha 90.00
_cell_angle_beta 109.272(3)
_cell_angle_gamma 90.00
_cell_formula_units_Z 4
_cell_length_a 11.2601(9)
_cell_length_b 20.5822(15)
_cell_length_c 23.0476(14)
_cell_measurement_reflns_used 4849
_cell_measurement_temperature 273(2)
_cell_measurement_theta_max 23.81
_cell_measurement_theta_min 2.19
_cell_volume 5042.1(6)
_computing_cell_refinement 'Bruker SMART'
_computing_data_collection 'Bruker SMART'
_computing_data_reduction 'Bruker SAINT'
_computing_molecular_graphics 'Bruker SHELXTL'
_computing_publication_material 'Bruker SHELXTL'
_computing_structure_refinement 'Bruker SHELXTL'
_computing_structure_solution 'Bruker SHELXTL'
_diffrn_ambient_temperature 273(2)
_diffrn_measured_fraction_theta_full 0.992
_diffrn_measured_fraction_theta_max 0.992
_diffrn_radiation_monochromator graphite
_diffrn_radiation_source 'fine-focus sealed tube'
_diffrn_radiation_type MoK\a
_diffrn_radiation_wavelength 0.71073
_diffrn_reflns_av_R_equivalents 0.0520
_diffrn_reflns_av_sigmaI/netI 0.0704
_diffrn_reflns_limit_h_max 9
_diffrn_reflns_limit_h_min -13
_diffrn_reflns_limit_k_max 25
_diffrn_reflns_limit_k_min -25
_diffrn_reflns_limit_l_max 28
_diffrn_reflns_limit_l_min -28
_diffrn_reflns_number 26685
_diffrn_reflns_theta_full 26.00
_diffrn_reflns_theta_max 26.00
_diffrn_reflns_theta_min 1.87
_exptl_absorpt_coefficient_mu 0.530
_exptl_absorpt_correction_T_max 0.948
_exptl_absorpt_correction_T_min 0.927
_exptl_absorpt_correction_type multi-scan
_exptl_absorpt_process_details SADABS;Bruker,2000
_exptl_crystal_density_diffrn 1.327
_exptl_crystal_density_method 'not measured'
_exptl_crystal_F_000 2052
_exptl_crystal_size_max 0.23
_exptl_crystal_size_mid 0.12
_exptl_crystal_size_min 0.10
_refine_diff_density_max 0.763
_refine_diff_density_min -0.413
_refine_diff_density_rms 0.074
_refine_ls_extinction_method none
_refine_ls_goodness_of_fit_ref 0.967
_refine_ls_hydrogen_treatment constr
_refine_ls_matrix_type full
_refine_ls_number_parameters 595
_refine_ls_number_reflns 9824
_refine_ls_number_restraints 0
_refine_ls_restrained_S_all 0.967
_refine_ls_R_factor_all 0.0885
_refine_ls_R_factor_gt 0.0474
_refine_ls_shift/su_max 0.002
_refine_ls_shift/su_mean 0.000
_refine_ls_structure_factor_coef Fsqd
_refine_ls_weighting_details 'calc w=1/[\s^2^(Fo^2^)+(0.0558P)^2^+0.0000P] where P=(Fo^2^+2Fc^2^)/3'
_refine_ls_weighting_scheme calc
_refine_ls_wR_factor_gt 0.1020
_refine_ls_wR_factor_ref 0.1180
_reflns_number_gt 6359
_reflns_number_total 9824
_reflns_threshold_expression >2sigma(I)
_cod_data_source_file c3cc42554a_1.cif
_cod_data_source_block 1
_cod_original_sg_symbol_H-M P2(1)/c
_cod_database_code 7109399

loop_
_symmetry_equiv_pos_as_xyz
'x, y, z'
'-x, y+1/2, -z+1/2'
'-x, -y, -z'
'x, -y-1/2, z-1/2'

loop_
_atom_site_label
_atom_site_type_symbol
_atom_site_fract_x
_atom_site_fract_y
_atom_site_fract_z
_atom_site_U_iso_or_equiv
_atom_site_adp_type
_atom_site_occupancy
_atom_site_symmetry_multiplicity
_atom_site_calc_flag
_atom_site_refinement_flags
B3 B 1.0408(4) 0.8751(2) 0.6188(2) 0.0466(11) Uani 1 1 d .
H03A H 1.0809 0.8440 0.6003 0.056 Uiso 1 1 d R
B4 B 1.0513(4) 0.8672(2) 0.6964(2) 0.0511(12) Uani 1 1 d .
H04A H 1.0967 0.8321 0.7215 0.061 Uiso 1 1 d R
B5 B 0.9094(5) 0.8951(3) 0.7038(2) 0.0576(14) Uani 1 1 d .
H05A H 0.8743 0.8758 0.7325 0.069 Uiso 1 1 d R
B6 B 0.8099(5) 0.9214(2) 0.6306(2) 0.0525(13) Uani 1 1 d .
H06A H 0.7201 0.9169 0.6175 0.063 Uiso 1 1 d R
B7 B 0.8844(5) 0.9852(2) 0.6063(2) 0.0610(15) Uani 1 1 d .
H07A H 0.8357 1.0178 0.5789 0.073 Uiso 1 1 d R
B8 B 1.0266(5) 0.9579(2) 0.5993(2) 0.0620(15) Uani 1 1 d .
H08A H 1.0545 0.9758 0.5676 0.074 Uiso 1 1 d R
B9 B 1.1236(5) 0.9328(2) 0.6733(2) 0.0617(15) Uani 1 1 d .
H09A H 1.2136 0.9361 0.6856 0.074 Uiso 1 1 d R
B10 B 1.0421(5) 0.9460(3) 0.7248(2) 0.0658(16) Uani 1 1 d .
H01A H 1.0855 0.9567 0.7670 0.079 Uiso 1 1 d R
B11 B 0.8945(5) 0.9793(3) 0.6837(2) 0.0660(16) Uani 1 1 d .
H01B H 0.8546 1.0101 0.7026 0.079 Uiso 1 1 d R
B12 B 1.0280(5) 1.0019(3) 0.6652(2) 0.0707(17) Uani 1 1 d .
H01C H 1.0630 1.0448 0.6735 0.085 Uiso 1 1 d R
B13 B 1.1449(5) 0.6706(3) 0.5603(2) 0.0596(14) Uani 1 1 d .
H01D H 1.1551 0.7054 0.5346 0.072 Uiso 1 1 d R
B14 B 1.0916(5) 0.5938(2) 0.5309(2) 0.0610(14) Uani 1 1 d .
H01E H 1.0714 0.5841 0.4880 0.073 Uiso 1 1 d R
B15 B 1.0013(5) 0.5614(2) 0.5724(2) 0.0585(14) Uani 1 1 d .
H01F H 0.9309 0.5338 0.5523 0.070 Uiso 1 1 d R
B16 B 0.9951(5) 0.6181(2) 0.6283(2) 0.0549(13) Uani 1 1 d .
H01G H 0.9224 0.6235 0.6408 0.066 Uiso 1 1 d R
B17 B 1.1505(5) 0.6288(3) 0.6787(2) 0.0625(15) Uani 1 1 d .
H01H H 1.1662 0.6406 0.7209 0.075 Uiso 1 1 d R
B18 B 1.2412(5) 0.6606(3) 0.6377(2) 0.0669(16) Uani 1 1 d .
H01I H 1.3079 0.6902 0.6578 0.080 Uiso 1 1 d R
B19 B 1.2461(5) 0.6037(3) 0.5811(2) 0.0744(17) Uani 1 1 d .
H01J H 1.3175 0.5989 0.5674 0.089 Uiso 1 1 d R
B20 B 1.1579(6) 0.5370(3) 0.5886(2) 0.0725(17) Uani 1 1 d .
H02A H 1.1795 0.4941 0.5793 0.087 Uiso 1 1 d R
B21 B 1.0961(6) 0.5508(3) 0.6486(2) 0.0677(16) Uani 1 1 d .
H02B H 1.0850 0.5159 0.6739 0.081 Uiso 1 1 d R
B22 B 1.2488(6) 0.5784(3) 0.6549(2) 0.0742(17) Uani 1 1 d .
H02C H 1.3222 0.5592 0.6839 0.089 Uiso 1 1 d R
C1 C 0.9116(3) 0.85632(18) 0.63878(16) 0.0419(9) Uani 1 1 d .
C2 C 0.8964(4) 0.90866(17) 0.58322(15) 0.0411(9) Uani 1 1 d .
C3 C 1.0010(4) 0.64218(17) 0.55781(15) 0.0411(9) Uani 1 1 d .
C4 C 1.0874(4) 0.6809(2) 0.61972(17) 0.0574(12) Uani 1 1 d .
H4B H 1.0671 0.7241 0.6291 0.069 Uiso 1 1 d R
C5 C 0.9870(4) 0.81322(18) 0.42147(17) 0.0465(10) Uani 1 1 d .
H4A H 0.9941 0.8177 0.4626 0.056 Uiso 1 1 calc R
C6 C 1.0919(4) 0.8231(2) 0.4035(2) 0.0588(12) Uani 1 1 d .
H1A H 1.1682 0.8344 0.4328 0.071 Uiso 1 1 calc R
C7 C 1.0847(5) 0.8165(2) 0.3438(2) 0.0616(12) Uani 1 1 d .
H20A H 1.1555 0.8232 0.3323 0.074 Uiso 1 1 calc R
C8 C 0.9733(5) 0.8001(2) 0.3012(2) 0.0633(12) Uani 1 1 d .
H35A H 0.9684 0.7952 0.2604 0.076 Uiso 1 1 calc R
C9 C 0.8682(4) 0.79070(19) 0.31741(17) 0.0505(11) Uani 1 1 d .
H22A H 0.7925 0.7801 0.2873 0.061 Uiso 1 1 calc R
C10 C 0.8728(4) 0.79689(17) 0.37910(15) 0.0373(9) Uani 1 1 d .
C11 C 0.7220(4) 0.66292(18) 0.34092(18) 0.0509(11) Uani 1 1 d .
H12A H 0.7985 0.6550 0.3716 0.061 Uiso 1 1 calc R
C12 C 0.6564(4) 0.71982(16) 0.34203(16) 0.0418(9) Uani 1 1 d .
C13 C 0.5421(4) 0.73026(19) 0.29591(18) 0.0582(12) Uani 1 1 d .
H21A H 0.4963 0.7679 0.2958 0.070 Uiso 1 1 calc R
C14 C 0.4967(5) 0.6841(2) 0.2500(2) 0.0763(16) Uani 1 1 d .
H37A H 0.4194 0.6909 0.2197 0.092 Uiso 1 1 calc R
C15 C 0.5625(5) 0.6293(2) 0.2485(2) 0.0740(15) Uani 1 1 d .
H54A H 0.5319 0.5998 0.2165 0.089 Uiso 1 1 calc R
C16 C 0.6740(5) 0.6177(2) 0.2942(2) 0.0628(13) Uani 1 1 d .
H8A H 0.7178 0.5794 0.2940 0.075 Uiso 1 1 calc R
C17 C 0.6292(3) 0.85266(17) 0.37225(15) 0.0357(8) Uani 1 1 d .
C18 C 0.6669(4) 0.90738(18) 0.34834(17) 0.0495(10) Uani 1 1 d .
H24A H 0.7466 0.9093 0.3446 0.059 Uiso 1 1 calc R
C19 C 0.5856(5) 0.9592(2) 0.3300(2) 0.0692(13) Uani 1 1 d .
H26A H 0.6110 0.9957 0.3135 0.083 Uiso 1 1 calc R
C20 C 0.4680(5) 0.9579(2) 0.3357(2) 0.0644(13) Uani 1 1 d .
H25A H 0.4143 0.9933 0.3231 0.077 Uiso 1 1 calc R
C21 C 0.4311(4) 0.9048(2) 0.35966(19) 0.0581(11) Uani 1 1 d .
H18A H 0.3515 0.9035 0.3636 0.070 Uiso 1 1 calc R
C22 C 0.5114(4) 0.85253(18) 0.37838(18) 0.0494(10) Uani 1 1 d .
H6A H 0.4856 0.8165 0.3955 0.059 Uiso 1 1 calc R
C23 C 0.5394(4) 0.6377(2) 0.42399(18) 0.0556(11) Uani 1 1 d .
H19A H 0.6249 0.6281 0.4384 0.067 Uiso 1 1 calc R
C24 C 0.4939(4) 0.68751(19) 0.45108(18) 0.0497(11) Uani 1 1 d .
C25 C 0.3672(4) 0.7029(2) 0.4270(2) 0.0667(13) Uani 1 1 d .
H33A H 0.3346 0.7370 0.4435 0.080 Uiso 1 1 calc R
C26 C 0.2889(5) 0.6671(3) 0.3782(3) 0.0910(19) Uani 1 1 d .
H10C H 0.2037 0.6772 0.3625 0.109 Uiso 1 1 calc R
C27 C 0.3348(6) 0.6179(3) 0.3534(2) 0.0870(19) Uani 1 1 d .
H41A H 0.2811 0.5946 0.3206 0.104 Uiso 1 1 calc R
C28 C 0.4602(5) 0.6019(2) 0.3758(2) 0.0747(15) Uani 1 1 d .
H40A H 0.4914 0.5675 0.3590 0.090 Uiso 1 1 calc R
C29 C 0.6408(5) 0.6050(2) 0.5691(2) 0.0655(13) Uani 1 1 d .
H38A H 0.6418 0.5926 0.5305 0.079 Uiso 1 1 calc R
C30 C 0.6214(4) 0.66924(19) 0.58003(17) 0.0470(10) Uani 1 1 d .
C31 C 0.6220(4) 0.6871(2) 0.63754(18) 0.0613(12) Uani 1 1 d .
H31A H 0.6126 0.7305 0.6462 0.074 Uiso 1 1 calc R
C32 C 0.6369(5) 0.6400(3) 0.6831(2) 0.0785(16) Uani 1 1 d .
H47A H 0.6335 0.6519 0.7215 0.094 Uiso 1 1 calc R
C33 C 0.6560(5) 0.5774(3) 0.6715(2) 0.0857(17) Uani 1 1 d .
H10B H 0.6675 0.5464 0.7023 0.103 Uiso 1 1 calc R
C34 C 0.6586(6) 0.5589(2) 0.6145(2) 0.0884(17) Uani 1 1 d .
H53A H 0.6723 0.5157 0.6068 0.106 Uiso 1 1 calc R
C35 C 0.4079(4) 0.7769(2) 0.5597(2) 0.0631(12) Uani 1 1 d .
H13A H 0.3972 0.7337 0.5685 0.076 Uiso 1 1 calc R
C36 C 0.3313(5) 0.8236(3) 0.5716(2) 0.0759(15) Uani 1 1 d .
H17A H 0.2706 0.8117 0.5888 0.091 Uiso 1 1 calc R
C37 C 0.3443(5) 0.8876(3) 0.5581(2) 0.0726(14) Uani 1 1 d .
H32A H 0.2931 0.9192 0.5664 0.087 Uiso 1 1 calc R
C38 C 0.4326(4) 0.9044(2) 0.5326(2) 0.0695(14) Uani 1 1 d .
H45A H 0.4408 0.9475 0.5226 0.083 Uiso 1 1 calc R
C39 C 0.5111(4) 0.8574(2) 0.52125(18) 0.0539(11) Uani 1 1 d .
H10A H 0.5719 0.8697 0.5042 0.065 Uiso 1 1 calc R
C40 C 0.4999(4) 0.79306(19) 0.53493(17) 0.0440(9) Uani 1 1 d .
P1 P 0.73116(9) 0.78211(4) 0.39994(4) 0.0356(2) Uani 1 1 d .
P2 P 0.59886(9) 0.72979(5) 0.51804(4) 0.0402(2) Uani 1 1 d .
Ru1 Ru 0.78434(3) 0.771618(13) 0.510537(12) 0.03348(10) Uani 1 1 d .
S1 S 0.81474(11) 0.88155(5) 0.50637(4) 0.0471(3) Uani 1 1 d .
S2 S 0.84194(10) 0.77865(5) 0.61877(4) 0.0465(3) Uani 1 1 d .
S3 S 0.86665(11) 0.67533(5) 0.49812(4) 0.0503(3) Uani 1 1 d .

loop_
_atom_site_aniso_label
_atom_site_aniso_U_11
_atom_site_aniso_U_22
_atom_site_aniso_U_33
_atom_site_aniso_U_23
_atom_site_aniso_U_13
_atom_site_aniso_U_12
B3 0.032(3) 0.048(3) 0.061(3) -0.008(2) 0.017(2) -0.001(2)
B4 0.036(3) 0.059(3) 0.046(3) -0.002(2) -0.004(2) 0.006(2)
B5 0.048(3) 0.089(4) 0.034(2) -0.006(2) 0.011(2) 0.006(3)
B6 0.033(3) 0.073(3) 0.046(3) -0.017(2) 0.004(2) 0.012(2)
B7 0.061(4) 0.049(3) 0.057(3) -0.017(2) -0.002(3) 0.011(3)
B8 0.064(4) 0.046(3) 0.071(3) -0.004(2) 0.017(3) -0.014(3)
B9 0.040(3) 0.062(3) 0.074(3) -0.024(3) 0.008(3) -0.010(3)
B10 0.047(3) 0.071(4) 0.059(3) -0.020(3) -0.010(3) 0.008(3)
B11 0.056(4) 0.074(4) 0.055(3) -0.024(3) 0.000(3) 0.023(3)
B12 0.062(4) 0.054(3) 0.079(4) -0.019(3) 0.000(3) 0.000(3)
B13 0.050(3) 0.075(4) 0.053(3) 0.010(3) 0.014(3) 0.000(3)
B14 0.058(4) 0.068(3) 0.050(3) -0.005(2) 0.009(3) 0.020(3)
B15 0.064(4) 0.042(3) 0.055(3) 0.012(2) 0.001(3) -0.006(3)
B16 0.052(3) 0.072(3) 0.041(3) 0.008(2) 0.017(2) 0.000(3)
B17 0.056(3) 0.085(4) 0.037(3) 0.003(2) 0.003(3) 0.011(3)
B18 0.050(3) 0.084(4) 0.057(3) 0.003(3) 0.003(3) -0.016(3)
B19 0.048(4) 0.111(5) 0.064(3) 0.002(3) 0.018(3) 0.018(3)
B20 0.076(4) 0.057(3) 0.066(3) 0.009(3) -0.002(3) 0.023(3)
B21 0.081(4) 0.053(3) 0.058(3) 0.024(3) 0.008(3) 0.006(3)
B22 0.064(4) 0.082(4) 0.059(3) 0.015(3) -0.003(3) 0.022(3)
C1 0.031(2) 0.050(2) 0.041(2) -0.0033(17) 0.0067(18) 0.0021(18)
C2 0.040(2) 0.040(2) 0.039(2) -0.0044(16) 0.0070(18) -0.0011(18)
C3 0.044(2) 0.038(2) 0.0350(19) 0.0015(16) 0.0053(18) 0.0036(18)
C4 0.057(3) 0.057(3) 0.047(2) -0.0061(19) 0.003(2) 0.005(2)
C5 0.044(3) 0.055(2) 0.040(2) 0.0012(18) 0.012(2) -0.001(2)
C6 0.040(3) 0.071(3) 0.060(3) 0.004(2) 0.009(2) -0.006(2)
C7 0.054(3) 0.072(3) 0.066(3) 0.004(2) 0.030(3) 0.003(2)
C8 0.069(3) 0.075(3) 0.052(3) -0.001(2) 0.028(3) -0.001(3)
C9 0.049(3) 0.061(3) 0.041(2) -0.0042(18) 0.013(2) -0.003(2)
C10 0.040(2) 0.0377(19) 0.0331(19) 0.0047(15) 0.0098(18) 0.0034(17)
C11 0.059(3) 0.047(2) 0.044(2) -0.0017(18) 0.015(2) 0.002(2)
C12 0.050(2) 0.035(2) 0.038(2) -0.0010(16) 0.0111(19) -0.0049(18)
C13 0.058(3) 0.046(2) 0.054(2) -0.005(2) -0.003(2) -0.003(2)
C14 0.081(4) 0.062(3) 0.058(3) -0.015(2) -0.014(3) -0.010(3)
C15 0.095(4) 0.056(3) 0.056(3) -0.021(2) 0.005(3) -0.013(3)
C16 0.083(4) 0.045(3) 0.062(3) -0.013(2) 0.027(3) -0.002(2)
C17 0.034(2) 0.038(2) 0.0299(18) -0.0018(15) 0.0029(17) 0.0013(17)
C18 0.044(3) 0.041(2) 0.061(2) 0.0023(19) 0.015(2) 0.000(2)
C19 0.070(4) 0.043(3) 0.097(4) 0.020(2) 0.032(3) 0.005(2)
C20 0.059(3) 0.048(3) 0.082(3) 0.016(2) 0.016(3) 0.013(2)
C21 0.039(3) 0.060(3) 0.073(3) 0.007(2) 0.016(2) 0.004(2)
C22 0.047(3) 0.039(2) 0.060(3) 0.0120(19) 0.014(2) 0.004(2)
C23 0.051(3) 0.061(3) 0.050(2) -0.002(2) 0.010(2) -0.019(2)
C24 0.044(3) 0.047(2) 0.047(2) 0.0052(19) 0.001(2) -0.013(2)
C25 0.053(3) 0.059(3) 0.066(3) 0.003(2) -0.010(2) -0.007(2)
C26 0.058(4) 0.082(4) 0.094(4) 0.004(3) -0.027(3) -0.013(3)
C27 0.080(4) 0.070(4) 0.074(3) -0.001(3) -0.025(3) -0.037(3)
C28 0.088(4) 0.067(3) 0.059(3) -0.017(2) 0.009(3) -0.037(3)
C29 0.082(4) 0.054(3) 0.063(3) 0.012(2) 0.028(3) -0.007(3)
C30 0.036(2) 0.052(3) 0.045(2) 0.0086(18) 0.0033(19) -0.0071(19)
C31 0.069(3) 0.065(3) 0.041(2) 0.001(2) 0.007(2) -0.007(2)
C32 0.094(4) 0.086(4) 0.048(3) 0.009(3) 0.014(3) -0.021(3)
C33 0.107(5) 0.081(4) 0.058(3) 0.030(3) 0.013(3) -0.014(3)
C34 0.119(5) 0.059(3) 0.092(4) 0.025(3) 0.042(4) -0.001(3)
C35 0.051(3) 0.071(3) 0.073(3) 0.014(2) 0.028(3) 0.003(2)
C36 0.054(3) 0.109(5) 0.075(3) 0.003(3) 0.036(3) 0.012(3)
C37 0.048(3) 0.092(4) 0.076(3) -0.016(3) 0.017(3) 0.014(3)
C38 0.053(3) 0.057(3) 0.092(4) -0.009(3) 0.015(3) 0.004(2)
C39 0.042(3) 0.061(3) 0.056(3) -0.005(2) 0.014(2) -0.001(2)
C40 0.028(2) 0.055(2) 0.043(2) 0.0029(18) 0.0046(18) 0.0010(18)
P1 0.0352(6) 0.0365(5) 0.0313(5) -0.0007(4) 0.0060(4) 0.0007(4)
P2 0.0325(5) 0.0450(6) 0.0387(5) 0.0020(4) 0.0060(4) -0.0046(5)
Ru1 0.03028(17) 0.03600(17) 0.03073(15) -0.00108(12) 0.00543(13) -0.00097(14)
S1 0.0629(7) 0.0389(5) 0.0358(5) -0.0037(4) 0.0111(5) -0.0047(5)
S2 0.0466(6) 0.0530(6) 0.0363(5) -0.0021(4) 0.0087(5) -0.0094(5)
S3 0.0538(7) 0.0479(6) 0.0371(5) -0.0041(4) -0.0011(5) 0.0137(5)

loop_
_atom_type_symbol
_atom_type_description
_atom_type_scat_dispersion_real
_atom_type_scat_dispersion_imag
_atom_type_scat_source
C C 0.0033 0.0016 'International Tables Vol C Tables 4.2.6.8 and 6.1.1.4'
H H 0.0000 0.0000 'International Tables Vol C Tables 4.2.6.8 and 6.1.1.4'
B B 0.0013 0.0007 'International Tables Vol C Tables 4.2.6.8 and 6.1.1.4'
P P 0.1023 0.0942 'International Tables Vol C Tables 4.2.6.8 and 6.1.1.4'
Ru Ru -1.2594 0.8363 'International Tables Vol C Tables 4.2.6.8 and 6.1.1.4'
S S 0.1246 0.1234 'International Tables Vol C Tables 4.2.6.8 and 6.1.1.4'

loop_
_geom_angle_atom_site_label_1
_geom_angle_atom_site_label_2
_geom_angle_atom_site_label_3
_geom_angle
C2 B3 C1 57.3(2)
C2 B3 B8 59.5(3)
C1 B3 B8 105.9(3)
C2 B3 B9 105.5(3)
C1 B3 B9 105.0(3)
B8 B3 B9 60.6(3)
C2 B3 B4 105.0(3)
C1 B3 B4 58.9(2)
B8 B3 B4 108.6(3)
B9 B3 B4 59.6(3)
C2 B3 H03A 124.7
C1 B3 H03A 122.3
B8 B3 H03A 123.4
B9 B3 H03A 123.5
B4 B3 H03A 120.3
C1 B4 B9 105.4(3)
C1 B4 B5 58.9(2)
B9 B4 B5 107.9(4)
C1 B4 B3 59.0(2)
B9 B4 B3 60.0(3)
B5 B4 B3 108.0(3)
C1 B4 B10 104.9(3)
B9 B4 B10 59.6(3)
B5 B4 B10 59.9(3)
B3 B4 B10 107.4(4)
C1 B4 H04A 122.7
B9 B4 H04A 123.8
B5 B4 H04A 120.5
B3 B4 H04A 121.6
B10 B4 H04A 123.6
C1 B5 B10 105.3(4)
C1 B5 B4 59.0(2)
B10 B5 B4 60.2(3)
C1 B5 B6 59.7(2)
B10 B5 B6 107.0(4)
B4 B5 B6 108.5(3)
C1 B5 B11 104.7(3)
B10 B5 B11 59.4(3)
B4 B5 B11 107.6(4)
B6 B5 B11 58.8(3)
C1 B5 H05A 122.8
B10 B5 H05A 124.1
B4 B5 H05A 121.7
B6 B5 H05A 120.5
B11 B5 H05A 123.6
C2 B6 C1 56.9(2)
C2 B6 B7 58.3(3)
C1 B6 B7 104.2(3)
C2 B6 B11 105.0(4)
C1 B6 B11 105.3(3)
B7 B6 B11 60.3(3)
C2 B6 B5 104.3(3)
C1 B6 B5 58.2(2)
B7 B6 B5 108.4(4)
B11 B6 B5 61.0(3)
C2 B6 H06A 123.2
C1 B6 H06A 123.4
B7 B6 H06A 122.6
B11 B6 H06A 124.0
B5 B6 H06A 122.6
C2 B7 B6 59.6(3)
C2 B7 B8 60.0(3)
B6 B7 B8 109.7(3)
C2 B7 B11 105.8(4)
B6 B7 B11 59.9(3)
B8 B7 B11 108.4(4)
C2 B7 B12 106.1(3)
B6 B7 B12 108.3(4)
B8 B7 B12 60.1(3)
B11 B7 B12 59.8(3)
C2 B7 H07A 122.3
B6 B7 H07A 120.4
B8 B7 H07A 120.3
B11 B7 H07A 123.3
B12 B7 H07A 123.3
C2 B8 B7 57.9(3)
C2 B8 B3 58.9(2)
B7 B8 B3 107.3(4)
C2 B8 B12 104.7(4)
B7 B8 B12 60.4(3)
B3 B8 B12 107.8(4)
C2 B8 B9 104.3(4)
B7 B8 B9 107.3(4)
B3 B8 B9 59.7(3)
B12 B8 B9 59.6(3)
C2 B8 H08A 122.2
B7 B8 H08A 118.9
B3 B8 H08A 122.9
B12 B8 H08A 123.0
B9 B8 H08A 126.3
B10 B9 B4 60.6(3)
B10 B9 B3 108.5(4)
B4 B9 B3 60.4(3)
B10 B9 B12 60.3(3)
B4 B9 B12 109.1(4)
B3 B9 B12 108.1(4)
B10 B9 B8 108.3(4)
B4 B9 B8 108.5(3)
B3 B9 B8 59.7(3)
B12 B9 B8 60.0(3)
B10 B9 H09A 121.9
B4 B9 H09A 121.1
B3 B9 H09A 121.2
B12 B9 H09A 121.6
B8 B9 H09A 121.3
B9 B10 B5 108.1(3)
B9 B10 B11 108.1(4)
B5 B10 B11 61.2(3)
B9 B10 B12 60.1(3)
B5 B10 B12 109.0(4)
B11 B10 B12 59.9(3)
B9 B10 B4 59.8(3)
B5 B10 B4 59.9(3)
B11 B10 B4 108.7(3)
B12 B10 B4 108.3(4)
B9 B10 H01A 121.3
B5 B10 H01A 121.3
B11 B10 H01A 122.0
B12 B10 H01A 121.7
B4 B10 H01A 121.0
B6 B11 B7 59.8(3)
B6 B11 B12 108.8(4)
B7 B11 B12 60.5(3)
B6 B11 B10 108.0(4)
B7 B11 B10 107.9(4)
B12 B11 B10 60.1(3)
B6 B11 B5 60.1(3)
B7 B11 B5 107.4(3)
B12 B11 B5 107.8(4)
B10 B11 B5 59.4(3)
B6 B11 H01B 122.6
B7 B11 H01B 122.2
B12 B11 H01B 120.2
B10 B11 H01B 121.0
B5 B11 H01B 122.7
B11 B12 B9 107.7(4)
B11 B12 B10 60.0(3)
B9 B12 B10 59.5(3)
B11 B12 B8 107.9(4)
B9 B12 B8 60.4(3)
B10 B12 B8 108.0(4)
B11 B12 B7 59.7(3)
B9 B12 B7 107.3(3)
B10 B12 B7 107.2(4)
B8 B12 B7 59.5(3)
B11 B12 H01C 121.6
B9 B12 H01C 121.8
B10 B12 H01C 121.5
B8 B12 H01C 122.0
B7 B12 H01C 122.9
C3 B13 C4 57.5(3)
C3 B13 B14 58.4(3)
C4 B13 B14 104.5(4)
C3 B13 B19 105.4(4)
C4 B13 B19 105.2(4)
B14 B13 B19 60.2(3)
C3 B13 B18 104.7(4)
C4 B13 B18 58.3(3)
B14 B13 B18 107.7(4)
B19 B13 B18 60.3(3)
C3 B13 H01D 122.8
C4 B13 H01D 123.8
B14 B13 H01D 122.1
B19 B13 H01D 123.8
B18 B13 H01D 123.4
C3 B14 B15 59.3(3)
C3 B14 B20 105.9(4)
B15 B14 B20 60.3(3)
C3 B14 B13 59.6(3)
B15 B14 B13 108.8(4)
B20 B14 B13 107.8(4)
C3 B14 B19 106.2(3)
B15 B14 B19 108.3(4)
B20 B14 B19 59.5(3)
B13 B14 B19 60.1(3)
C3 B14 H01E 122.4
B15 B14 H01E 120.2
B20 B14 H01E 122.9
B13 B14 H01E 121.4
B19 B14 H01E 123.4
C3 B15 B21 106.4(3)
C3 B15 B14 58.6(3)
B21 B15 B14 109.0(4)
C3 B15 B20 105.0(4)
B21 B15 B20 60.7(3)
B14 B15 B20 59.9(3)
C3 B15 B16 59.7(3)
B21 B15 B16 60.2(3)
B14 B15 B16 108.6(4)
B20 B15 B16 108.3(4)
C3 B15 H01F 122.4
B21 B15 H01F 123.1
B14 B15 H01F 120.0
B20 B15 H01F 123.2
B16 B15 H01F 121.3
C4 B16 C3 57.2(2)
C4 B16 B21 105.2(4)
C3 B16 B21 104.8(4)
C4 B16 B15 104.1(3)
C3 B16 B15 58.4(2)
B21 B16 B15 59.5(3)
C4 B16 B17 58.2(3)
C3 B16 B17 104.2(4)
B21 B16 B17 60.6(3)
B15 B16 B17 107.1(4)
C4 B16 H01G 123.9
C3 B16 H01G 123.5
B21 B16 H01G 123.6
B15 B16 H01G 122.8
B17 B16 H01G 123.1
C4 B17 B22 105.6(4)
C4 B17 B18 59.3(3)
B22 B17 B18 60.0(3)
C4 B17 B16 59.3(3)
B22 B17 B16 108.4(4)
B18 B17 B16 108.9(3)
C4 B17 B21 105.0(3)
B22 B17 B21 60.6(3)
B18 B17 B21 108.5(4)
B16 B17 B21 59.4(3)
C4 B17 H01H 122.8
B22 B17 H01H 123.2
B18 B17 H01H 120.9
B16 B17 H01H 120.6
B21 B17 H01H 123.2
C4 B18 B17 59.1(3)
C4 B18 B22 105.4(4)
B17 B18 B22 60.0(3)
C4 B18 B19 105.2(4)
B17 B18 B19 108.7(4)
B22 B18 B19 60.7(3)
C4 B18 B13 59.2(3)
B17 B18 B13 108.6(4)
B22 B18 B13 108.2(4)
B19 B18 B13 59.4(3)
C4 B18 H01I 122.3
B17 B18 H01I 118.8
B22 B18 H01I 122.5
B19 B18 H01I 124.7
B13 B18 H01I 122.4
B20 B19 B13 107.9(4)
B20 B19 B14 59.9(3)
B13 B19 B14 59.7(3)
B20 B19 B18 107.0(4)
B13 B19 B18 60.3(3)
B14 B19 B18 107.3(4)
B20 B19 B22 60.0(3)
B13 B19 B22 107.3(4)
B14 B19 B22 107.4(4)
B18 B19 B22 58.7(3)
B20 B19 H01J 121.4
B13 B19 H01J 122.0
B14 B19 H01J 121.8
B18 B19 H01J 122.9
B22 B19 H01J 122.4
B19 B20 B14 60.6(3)
B19 B20 B15 108.8(4)
B14 B20 B15 59.8(3)
B19 B20 B22 60.9(3)
B14 B20 B22 108.6(4)
B15 B20 B22 107.7(4)
B19 B20 B21 109.7(4)
B14 B20 B21 108.0(4)
B15 B20 B21 59.4(3)
B22 B20 B21 60.4(3)
B19 B20 H02A 120.6
B14 B20 H02A 121.5
B15 B20 H02A 121.8
B22 B20 H02A 121.7
B21 B20 H02A 121.3
B15 B21 B16 60.4(3)
B15 B21 B20 59.9(3)
B16 B21 B20 107.9(3)
B15 B21 B22 107.4(4)
B16 B21 B22 107.2(4)
B20 B21 B22 59.5(3)
B15 B21 B17 107.4(3)
B16 B21 B17 60.0(3)
B20 B21 B17 106.1(4)
B22 B21 B17 58.5(3)
B15 B21 H02B 123.1
B16 B21 H02B 123.4
B20 B21 H02B 121.2
B22 B21 H02B 120.5
B17 B21 H02B 122.6
B17 B22 B18 60.0(3)
B17 B22 B20 108.5(4)
B18 B22 B20 107.7(4)
B17 B22 B19 108.5(4)
B18 B22 B19 60.5(3)
B20 B22 B19 59.0(3)
B17 B22 B21 60.9(3)
B18 B22 B21 108.7(4)
B20 B22 B21 60.1(3)
B19 B22 B21 107.9(4)
B17 B22 H02C 121.3
B18 B22 H02C 121.8
B20 B22 H02C 121.9
B19 B22 H02C 121.8
B21 B22 H02C 121.1
C2 C1 B5 110.6(3)
C2 C1 B4 110.8(3)
B5 C1 B4 62.0(3)
C2 C1 B3 61.3(2)
B5 C1 B3 113.1(3)
B4 C1 B3 62.1(3)
C2 C1 B6 60.8(2)
B5 C1 B6 62.1(3)
B4 C1 B6 112.9(3)
B3 C1 B6 112.8(3)
C2 C1 S2 117.8(2)
B5 C1 S2 121.1(3)
B4 C1 S2 122.4(3)
B3 C1 S2 118.5(3)
B6 C1 S2 116.7(3)
C1 C2 B7 111.6(3)
C1 C2 B6 62.3(2)
B7 C2 B6 62.1(3)
C1 C2 B3 61.4(2)
B7 C2 B3 112.9(3)
B6 C2 B3 114.1(3)
C1 C2 B8 110.9(3)
B7 C2 B8 62.1(3)
B6 C2 B8 113.4(3)
B3 C2 B8 61.6(3)
C1 C2 S1 117.0(2)
B7 C2 S1 122.3(3)
B6 C2 S1 117.7(3)
B3 C2 S1 116.4(3)
B8 C2 S1 121.3(3)
C4 C3 B14 110.4(3)
C4 C3 B15 110.0(3)
B14 C3 B15 62.1(3)
C4 C3 B13 61.4(3)
B14 C3 B13 62.0(3)
B15 C3 B13 113.0(3)
C4 C3 B16 61.1(3)
B14 C3 B16 113.2(3)
B15 C3 B16 61.9(3)
B13 C3 B16 113.5(3)
C4 C3 S3 125.8(3)
B14 C3 S3 113.5(3)
B15 C3 S3 117.8(3)
B13 C3 S3 116.3(3)
B16 C3 S3 122.9(3)
C3 C4 B17 111.2(3)
C3 C4 B18 110.9(4)
B17 C4 B18 61.5(3)
C3 C4 B16 61.7(2)
B17 C4 B16 62.5(3)
B18 C4 B16 113.4(4)
C3 C4 B13 61.1(3)
B17 C4 B13 113.3(4)
B18 C4 B13 62.5(3)
B16 C4 B13 113.8(3)
C3 C4 H4B 121.9
B17 C4 H4B 118.2
B18 C4 H4B 118.2
B16 C4 H4B 118.3
B13 C4 H4B 118.5
C10 C5 C6 120.8(4)
C10 C5 H4A 119.6
C6 C5 H4A 119.6
C7 C6 C5 120.9(4)
C7 C6 H1A 119.5
C5 C6 H1A 119.5
C8 C7 C6 119.4(4)
C8 C7 H20A 120.3
C6 C7 H20A 120.3
C7 C8 C9 121.0(4)
C7 C8 H35A 119.5
C9 C8 H35A 119.5
C8 C9 C10 121.0(4)
C8 C9 H22A 119.5
C10 C9 H22A 119.5
C5 C10 C9 116.9(4)
C5 C10 P1 123.0(3)
C9 C10 P1 120.1(3)
C12 C11 C16 120.3(4)
C12 C11 H12A 119.8
C16 C11 H12A 119.8
C11 C12 C13 118.7(3)
C11 C12 P1 118.8(3)
C13 C12 P1 122.2(3)
C14 C13 C12 119.5(4)
C14 C13 H21A 120.3
C12 C13 H21A 120.3
C15 C14 C13 121.5(4)
C15 C14 H37A 119.3
C13 C14 H37A 119.3
C14 C15 C16 119.8(4)
C14 C15 H54A 120.1
C16 C15 H54A 120.1
C15 C16 C11 120.1(4)
C15 C16 H8A 119.9
C11 C16 H8A 119.9
C22 C17 C18 118.4(3)
C22 C17 P1 118.4(3)
C18 C17 P1 123.1(3)
C19 C18 C17 119.5(4)
C19 C18 H24A 120.2
C17 C18 H24A 120.3
C20 C19 C18 121.4(4)
C20 C19 H26A 119.3
C18 C19 H26A 119.3
C21 C20 C19 119.4(4)
C21 C20 H25A 120.3
C19 C20 H25A 120.3
C20 C21 C22 120.0(4)
C20 C21 H18A 120.0
C22 C21 H18A 120.0
C17 C22 C21 121.3(4)
C17 C22 H6A 119.4
C21 C22 H6A 119.4
C24 C23 C28 121.3(5)
C24 C23 H19A 119.3
C28 C23 H19A 119.3
C23 C24 C25 118.3(4)
C23 C24 P2 120.1(3)
C25 C24 P2 121.6(4)
C24 C25 C26 119.9(5)
C24 C25 H33A 120.1
C26 C25 H33A 120.1
C27 C26 C25 120.8(5)
C27 C26 H10C 119.6
C25 C26 H10C 119.6
C26 C27 C28 120.7(5)
C26 C27 H41A 119.6
C28 C27 H41A 119.6
C27 C28 C23 118.9(5)
C27 C28 H40A 120.5
C23 C28 H40A 120.5
C30 C29 C34 120.9(5)
C30 C29 H38A 119.5
C34 C29 H38A 119.5
C31 C30 C29 118.9(4)
C31 C30 P2 121.4(3)
C29 C30 P2 119.7(3)
C30 C31 C32 120.1(4)
C30 C31 H31A 119.9
C32 C31 H31A 119.9
C33 C32 C31 120.1(5)
C33 C32 H47A 120.0
C31 C32 H47A 120.0
C32 C33 C34 120.5(4)
C32 C33 H10B 119.8
C34 C33 H10B 119.8
C33 C34 C29 119.5(5)
C33 C34 H53A 120.3
C29 C34 H53A 120.3
C36 C35 C40 121.3(4)
C36 C35 H13A 119.3
C40 C35 H13A 119.3
C37 C36 C35 120.3(5)
C37 C36 H17A 119.9
C35 C36 H17A 119.9
C38 C37 C36 119.3(5)
C38 C37 H32A 120.3
C36 C37 H32A 120.3
C37 C38 C39 120.5(5)
C37 C38 H45A 119.8
C39 C38 H45A 119.8
C40 C39 C38 120.9(4)
C40 C39 H10A 119.6
C38 C39 H10A 119.6
C39 C40 C35 117.7(4)
C39 C40 P2 121.7(3)
C35 C40 P2 120.6(3)
C17 P1 C10 106.03(17)
C17 P1 C12 102.45(16)
C10 P1 C12 98.87(17)
C17 P1 Ru1 110.22(11)
C10 P1 Ru1 110.78(11)
C12 P1 Ru1 126.46(12)
C24 P2 C40 104.40(19)
C24 P2 C30 102.57(18)
C40 P2 C30 104.61(19)
C24 P2 Ru1 117.50(15)
C40 P2 Ru1 112.14(13)
C30 P2 Ru1 114.24(13)
S3 Ru1 S1 142.29(5)
S3 Ru1 P2 95.84(4)
S1 Ru1 P2 121.32(4)
S3 Ru1 S2 101.97(4)
S1 Ru1 S2 89.49(3)
P2 Ru1 S2 83.35(4)
S3 Ru1 P1 85.06(3)
S1 Ru1 P1 81.77(3)
P2 Ru1 P1 101.26(3)
S2 Ru1 P1 171.26(3)
C2 S1 Ru1 107.47(12)
C1 S2 Ru1 105.85(12)
C3 S3 Ru1 120.84(12)

loop_
_geom_bond_atom_site_label_1
_geom_bond_atom_site_label_2
_geom_bond_distance
B3 C2 1.707(6)
B3 C1 1.709(6)
B3 B8 1.755(7)
B3 B9 1.755(6)
B3 B4 1.762(7)
B3 H03A 0.9600
B4 C1 1.706(5)
B4 B9 1.748(7)
B4 B5 1.758(7)
B4 B10 1.763(7)
B4 H04A 0.9600
B5 C1 1.705(6)
B5 B10 1.757(7)
B5 B6 1.773(6)
B5 B11 1.788(8)
B5 H05A 0.9601
B6 C2 1.706(6)
B6 C1 1.731(6)
B6 B7 1.748(8)
B6 B11 1.749(7)
B6 H06A 0.9601
B7 C2 1.682(6)
B7 B8 1.753(8)
B7 B11 1.755(7)
B7 B12 1.769(7)
B7 H07A 0.9600
B8 C2 1.719(6)
B8 B12 1.764(7)
B8 B9 1.770(7)
B8 H08A 0.9599
B9 B10 1.746(8)
B9 B12 1.756(7)
B9 H09A 0.9600
B10 B11 1.758(7)
B10 B12 1.759(8)
B10 H01A 0.9600
B11 B12 1.756(9)
B11 H01B 0.9599
B12 H01C 0.9600
B13 C3 1.705(6)
B13 C4 1.710(7)
B13 B14 1.745(7)
B13 B19 1.751(8)
B13 B18 1.767(7)
B13 H01D 0.9602
B14 C3 1.683(6)
B14 B15 1.743(8)
B14 B20 1.743(7)
B14 B19 1.754(8)
B14 H01E 0.9601
B15 C3 1.697(6)
B15 B21 1.741(7)
B15 B20 1.751(8)
B15 B16 1.757(7)
B15 H01F 0.9600
B16 C4 1.710(6)
B16 C3 1.721(6)
B16 B21 1.754(7)
B16 B17 1.765(7)
B16 H01G 0.9599
B17 C4 1.692(6)
B17 B22 1.732(8)
B17 B18 1.733(8)
B17 B21 1.775(8)
B17 H01H 0.9601
B18 C4 1.695(7)
B18 B22 1.734(8)
B18 B19 1.766(8)
B18 H01I 0.9598
B19 B20 1.736(9)
B19 B22 1.770(8)
B19 H01J 0.9600
B20 B22 1.754(8)
B20 B21 1.763(8)
B20 H02A 0.9600
B21 B22 1.770(9)
B21 H02B 0.9599
B22 H02C 0.9600
C1 C2 1.638(5)
C1 S2 1.773(4)
C2 S1 1.794(3)
C3 C4 1.643(5)
C3 S3 1.809(4)
C4 H4B 0.9601
C5 C10 1.375(5)
C5 C6 1.390(6)
C5 H4A 0.9300
C6 C7 1.357(6)
C6 H1A 0.9300
C7 C8 1.356(6)
C7 H20A 0.9300
C8 C9 1.368(6)
C8 H35A 0.9300
C9 C10 1.411(5)
C9 H22A 0.9300
C10 P1 1.837(4)
C11 C12 1.389(5)
C11 C16 1.392(5)
C11 H12A 0.9300
C12 C13 1.390(5)
C12 P1 1.842(3)
C13 C14 1.388(5)
C13 H21A 0.9300
C14 C15 1.356(6)
C14 H37A 0.9300
C15 C16 1.368(6)
C15 H54A 0.9300
C16 H8A 0.9300
C17 C22 1.380(5)
C17 C18 1.381(5)
C17 P1 1.830(4)
C18 C19 1.377(5)
C18 H24A 0.9300
C19 C20 1.373(6)
C19 H26A 0.9300
C20 C21 1.351(6)
C20 H25A 0.9300
C21 C22 1.380(5)
C21 H18A 0.9300
C22 H6A 0.9300
C23 C24 1.383(6)
C23 C28 1.385(5)
C23 H19A 0.9300
C24 C25 1.387(6)
C24 P2 1.825(4)
C25 C26 1.389(6)
C25 H33A 0.9300
C26 C27 1.348(7)
C26 H10C 0.9300
C27 C28 1.374(7)
C27 H41A 0.9300
C28 H40A 0.9300
C29 C30 1.377(5)
C29 C34 1.377(6)
C29 H38A 0.9300
C30 C31 1.373(5)
C30 P2 1.849(4)
C31 C32 1.397(6)
C31 H31A 0.9300
C32 C33 1.348(7)
C32 H47A 0.9300
C33 C34 1.377(7)
C33 H10B 0.9300
C34 H53A 0.9300
C35 C36 1.378(6)
C35 C40 1.378(6)
C35 H13A 0.9300
C36 C37 1.372(7)
C36 H17A 0.9300
C37 C38 1.357(7)
C37 H32A 0.9300
C38 C39 1.391(6)
C38 H45A 0.9300
C39 C40 1.377(5)
C39 H10A 0.9300
C40 P2 1.837(4)
P1 Ru1 2.4279(9)
P2 Ru1 2.3177(10)
Ru1 S3 2.2457(10)
Ru1 S1 2.2951(10)
Ru1 S2 2.3656(10)
